data_4503841
loop_
_publ_author_name
'Ballabh, Amar'
'Adalder, Tapas Kumar'
'Dastidar, Parthasarathi'

_publ_section_title
;
 Structures and Gelation Properties of a Series of Salts Derived from an
 Alicyclic Dicarboxylic Acid and n-Alkyl Primary Amines
;
_journal_issue 11
_journal_name_full 'Crystal Growth &amp; Design'
_journal_page_first 4144
_journal_paper_doi 10.1021/cg800613d
_journal_volume 8
_journal_year 2008
_chemical_formula_sum 'C18 H35 N O4'
_chemical_formula_weight 329.47
_chemical_name_systematic
; 
 ? 
;
_space_group_IT_number 14
_symmetry_cell_setting monoclinic
_symmetry_space_group_name_Hall '-P 2ybc'
_symmetry_space_group_name_H-M 'P 1 21/c 1'
_atom_sites_solution_hydrogens geom
_atom_sites_solution_primary direct
_atom_sites_solution_secondary difmap
_audit_creation_method SHELXL-97
_cell_angle_alpha 90.00
_cell_angle_beta 96.106(7)
_cell_angle_gamma 90.00
_cell_formula_units_Z 4
_cell_length_a 5.6191(16)
_cell_length_b 36.825(11)
_cell_length_c 9.872(3)
_cell_measurement_temperature 273(2)
_cell_volume 2031.2(10)
_computing_cell_refinement 'BRUKER AXS SMART 3'
_computing_data_collection 'BRUKER AXS SMART 3'
_computing_data_reduction 'BRUKER AXS SAINT'
_computing_molecular_graphics 'BRUKER SHELXTL'
_computing_publication_material 'MERCURY 1.4'
_computing_structure_refinement 'SHELXL-97 (Sheldrick, 1997)'
_computing_structure_solution 'SHELXS-97 (Sheldrick, 1990)'
_diffrn_ambient_temperature 273(2)
_diffrn_detector_area_resol_mean 3
_diffrn_measured_fraction_theta_full 0.999
_diffrn_measured_fraction_theta_max 0.999
_diffrn_measurement_device_type 'BRUKER CCD AREA DETECTOR'
_diffrn_measurement_method 'PHI-OMEGA SCAN'
_diffrn_radiation_monochromator graphite
_diffrn_radiation_source 'fine-focus sealed tube'
_diffrn_radiation_type MoK\a
_diffrn_radiation_wavelength 0.71073
_diffrn_reflns_av_R_equivalents 0.0900
_diffrn_reflns_av_sigmaI/netI 0.1253
_diffrn_reflns_limit_h_max 6
_diffrn_reflns_limit_h_min -6
_diffrn_reflns_limit_k_max 43
_diffrn_reflns_limit_k_min -43
_diffrn_reflns_limit_l_max 11
_diffrn_reflns_limit_l_min -6
_diffrn_reflns_number 10242
_diffrn_reflns_theta_full 25.00
_diffrn_reflns_theta_max 25.00
_diffrn_reflns_theta_min 1.11
_exptl_absorpt_coefficient_mu 0.075
_exptl_absorpt_correction_T_max 0.9970
_exptl_absorpt_correction_T_min 0.9152
_exptl_absorpt_correction_type multi-scan
_exptl_absorpt_process_details SADABS
_exptl_crystal_colour COLOURLESS
_exptl_crystal_density_diffrn 1.077
_exptl_crystal_density_method 'not measured'
_exptl_crystal_description PLATE
_exptl_crystal_F_000 728
_exptl_crystal_size_max 1.21
_exptl_crystal_size_mid 0.84
_exptl_crystal_size_min 0.04
_refine_diff_density_max 0.224
_refine_diff_density_min -0.239
_refine_diff_density_rms 0.083
_refine_ls_extinction_method none
_refine_ls_goodness_of_fit_ref 0.958
_refine_ls_hydrogen_treatment constr
_refine_ls_matrix_type full
_refine_ls_number_parameters 211
_refine_ls_number_reflns 3576
_refine_ls_number_restraints 0
_refine_ls_restrained_S_all 0.958
_refine_ls_R_factor_all 0.1806
_refine_ls_R_factor_gt 0.0633
_refine_ls_shift/su_max 0.000
_refine_ls_shift/su_mean 0.000
_refine_ls_structure_factor_coef Fsqd
_refine_ls_weighting_details 'calc w=1/[\s^2^(Fo^2^)+(0.0788P)^2^+0.0000P] where P=(Fo^2^+2Fc^2^)/3'
_refine_ls_weighting_scheme calc
_refine_ls_wR_factor_gt 0.1305
_refine_ls_wR_factor_ref 0.1932
_reflns_number_gt 1514
_reflns_number_total 3576
_reflns_threshold_expression >2sigma(I)
_cod_data_source_file cg800613d_si_006.cif
_cod_data_source_block ab0647m
_cod_depositor_comments
;
The following automatic conversions were performed:

'_symmetry_cell_setting' value 'MONOCLINIC' changed to 'monoclinic'
according to /home/saulius/struct/CIF-dictionaries/cif_core.dic
dictionary named 'cif_core.dic' version 2.4.1 from
2010-06-29.

'_exptl_absorpt_correction_type' value 'MULTI-SCAN'
changed to 'multi-scan' according to
/home/saulius/struct/CIF-dictionaries/cif_core.dic dictionary named
'cif_core.dic' version 2.4.1 from 2010-06-29.

Automatic conversion script
Id: cif_fix_values 1715 2011-07-08 13:25:40Z adriana 
;
_cod_original_sg_symbol_H-M 'P 2(1)/C'
_cod_database_code 4503841

loop_
_symmetry_equiv_pos_as_xyz
'x, y, z'
'-x, y+1/2, -z+1/2'
'-x, -y, -z'
'x, -y-1/2, z-1/2'

loop_
_atom_site_label
_atom_site_type_symbol
_atom_site_fract_x
_atom_site_fract_y
_atom_site_fract_z
_atom_site_U_iso_or_equiv
_atom_site_adp_type
_atom_site_occupancy
_atom_site_symmetry_multiplicity
_atom_site_calc_flag
_atom_site_refinement_flags
N1 N 1.3806(5) 0.27843(8) 0.5403(3) 0.0428(8) Uani 1 1 d .
H1NC H 1.4638 0.2904 0.6078 0.064 Uiso 1 1 calc R
H1NB H 1.4801 0.2655 0.4951 0.064 Uiso 1 1 calc R
H1NA H 1.2768 0.2636 0.5744 0.064 Uiso 1 1 calc R
O1 O 0.6680(4) 0.24398(7) 0.3659(2) 0.0480(8) Uani 1 1 d .
O2 O 0.6620(5) 0.19117(8) 0.2548(3) 0.0591(8) Uani 1 1 d .
O3 O 1.0248(5) 0.23638(7) 0.6452(3) 0.0539(8) Uani 1 1 d .
O4 O 0.6616(4) 0.21445(7) 0.6584(3) 0.0439(7) Uani 1 1 d .
H4O H 0.6612 0.2298 0.7186 0.066 Uiso 1 1 calc R
C1 C 0.7169(6) 0.21029(12) 0.3559(4) 0.0418(10) Uani 1 1 d .
C1' C 1.2482(7) 0.30485(10) 0.4457(4) 0.0467(10) Uani 1 1 d .
H1C H 1.1468 0.2915 0.3772 0.056 Uiso 1 1 calc R
H1D H 1.3628 0.3185 0.3992 0.056 Uiso 1 1 calc R
C2 C 0.8627(7) 0.21680(11) 0.6014(4) 0.0400(10) Uani 1 1 d .
C2' C 1.0965(7) 0.33088(10) 0.5153(4) 0.0492(11) Uani 1 1 d .
H2D H 1.1985 0.3469 0.5738 0.059 Uiso 1 1 calc R
H2C H 0.9959 0.3175 0.5719 0.059 Uiso 1 1 calc R
C3 C 0.8634(6) 0.19302(10) 0.4778(4) 0.0376(9) Uani 1 1 d .
C3' C 0.9418(7) 0.35301(11) 0.4123(4) 0.0562(12) Uani 1 1 d .
H3C H 0.8402 0.3365 0.3557 0.067 Uiso 1 1 calc R
H3D H 1.0452 0.3651 0.3537 0.067 Uiso 1 1 calc R
C4 C 1.1132(7) 0.18152(12) 0.4431(5) 0.0648(13) Uani 1 1 d .
H4A H 1.1520 0.1904 0.3556 0.078 Uiso 1 1 calc R
H4B H 1.2406 0.1870 0.5144 0.078 Uiso 1 1 calc R
C4' C 0.7837(7) 0.38146(11) 0.4678(4) 0.0603(12) Uani 1 1 d .
H4D H 0.8837 0.3994 0.5180 0.072 Uiso 1 1 calc R
H4C H 0.6856 0.3700 0.5308 0.072 Uiso 1 1 calc R
C5 C 1.0353(11) 0.14225(16) 0.4408(7) 0.123(2) Uani 1 1 d .
H5B H 1.1390 0.1268 0.5008 0.148 Uiso 1 1 calc R
H5A H 1.0108 0.1320 0.3499 0.148 Uiso 1 1 calc R
C5' C 0.6223(7) 0.40032(12) 0.3563(5) 0.0654(13) Uani 1 1 d .
H5D H 0.7222 0.4108 0.2922 0.078 Uiso 1 1 calc R
H5C H 0.5220 0.3821 0.3076 0.078 Uiso 1 1 calc R
C6 C 0.8051(8) 0.15231(10) 0.4980(4) 0.0635(13) Uani 1 1 d .
H6B H 0.8013 0.1454 0.5926 0.076 Uiso 1 1 calc R
H6A H 0.6623 0.1441 0.4427 0.076 Uiso 1 1 calc R
C6' C 0.4621(8) 0.42988(12) 0.4025(5) 0.0693(14) Uani 1 1 d .
H6D H 0.5611 0.4487 0.4486 0.083 Uiso 1 1 calc R
H6C H 0.3632 0.4197 0.4678 0.083 Uiso 1 1 calc R
C7' C 0.3010(8) 0.44701(12) 0.2866(5) 0.0698(14) Uani 1 1 d .
H7D H 0.4003 0.4566 0.2205 0.084 Uiso 1 1 calc R
H7C H 0.2005 0.4282 0.2417 0.084 Uiso 1 1 calc R
C8' C 0.1424(8) 0.47715(12) 0.3298(5) 0.0716(14) Uani 1 1 d .
H8C H 0.0425 0.4675 0.3957 0.086 Uiso 1 1 calc R
H8D H 0.2427 0.4960 0.3748 0.086 Uiso 1 1 calc R
C9' C -0.0165(8) 0.49400(12) 0.2135(5) 0.0746(14) Uani 1 1 d .
H9C H -0.1166 0.4751 0.1688 0.089 Uiso 1 1 calc R
H9D H 0.0837 0.5035 0.1476 0.089 Uiso 1 1 calc R
C10' C -0.1760(8) 0.52427(12) 0.2551(5) 0.0779(15) Uani 1 1 d .
H10C H -0.2763 0.5148 0.3209 0.093 Uiso 1 1 calc R
H10D H -0.0760 0.5431 0.2998 0.093 Uiso 1 1 calc R
C11' C -0.3330(9) 0.54093(14) 0.1399(6) 0.0933(18) Uani 1 1 d .
H11C H -0.4276 0.5218 0.0927 0.112 Uiso 1 1 calc R
H11D H -0.2321 0.5513 0.0760 0.112 Uiso 1 1 calc R
C12' C -0.5000(9) 0.56995(14) 0.1803(6) 0.115(2) Uani 1 1 d .
H12C H -0.6004 0.5601 0.2441 0.173 Uiso 1 1 calc R
H12E H -0.5977 0.5784 0.1009 0.173 Uiso 1 1 calc R
H12D H -0.4085 0.5898 0.2216 0.173 Uiso 1 1 calc R

loop_
_atom_site_aniso_label
_atom_site_aniso_U_11
_atom_site_aniso_U_22
_atom_site_aniso_U_33
_atom_site_aniso_U_23
_atom_site_aniso_U_13
_atom_site_aniso_U_12
N1 0.0419(18) 0.053(2) 0.0346(19) -0.0011(17) 0.0068(16) -0.0014(16)
O1 0.0637(19) 0.0520(18) 0.0300(16) 0.0080(14) 0.0126(14) 0.0139(14)
O2 0.070(2) 0.070(2) 0.0337(17) -0.0090(16) -0.0102(15) 0.0080(15)
O3 0.0491(16) 0.0705(19) 0.0418(17) -0.0100(15) 0.0037(14) -0.0162(15)
O4 0.0439(16) 0.0532(18) 0.0347(17) -0.0063(13) 0.0049(13) -0.0020(13)
C1 0.036(2) 0.060(3) 0.032(2) 0.001(2) 0.0114(19) 0.002(2)
C1' 0.050(2) 0.054(2) 0.034(2) 0.006(2) -0.004(2) 0.011(2)
C2 0.036(2) 0.053(3) 0.030(2) 0.004(2) -0.004(2) 0.003(2)
C2' 0.051(3) 0.054(3) 0.043(3) 0.000(2) 0.005(2) 0.005(2)
C3 0.036(2) 0.050(2) 0.026(2) 0.0021(19) 0.0020(18) 0.0033(18)
C3' 0.055(3) 0.061(3) 0.052(3) 0.003(2) -0.002(2) 0.013(2)
C4 0.048(3) 0.093(4) 0.053(3) -0.012(3) 0.001(2) 0.022(3)
C4' 0.063(3) 0.056(3) 0.062(3) 0.002(2) 0.001(3) 0.010(2)
C5 0.118(5) 0.083(4) 0.171(7) -0.012(4) 0.024(5) 0.046(4)
C5' 0.061(3) 0.062(3) 0.073(3) 0.001(3) 0.004(3) 0.015(2)
C6 0.096(4) 0.050(3) 0.045(3) -0.002(2) 0.009(3) 0.006(3)
C6' 0.065(3) 0.063(3) 0.080(4) 0.002(3) 0.007(3) 0.015(2)
C7' 0.071(3) 0.063(3) 0.074(4) 0.005(3) 0.000(3) 0.017(3)
C8' 0.071(3) 0.064(3) 0.079(4) 0.006(3) 0.005(3) 0.021(3)
C9' 0.078(3) 0.069(3) 0.076(4) 0.013(3) 0.004(3) 0.020(3)
C10' 0.076(3) 0.068(3) 0.088(4) 0.015(3) 0.005(3) 0.019(3)
C11' 0.101(4) 0.084(4) 0.094(4) 0.015(3) 0.003(4) 0.032(3)
C12' 0.107(4) 0.090(4) 0.149(6) 0.027(4) 0.010(4) 0.045(4)

loop_
_atom_type_symbol
_atom_type_description
_atom_type_scat_dispersion_real
_atom_type_scat_dispersion_imag
_atom_type_scat_source
C C 0.0033 0.0016 'International Tables Vol C Tables 4.2.6.8 and 6.1.1.4'
H H 0.0000 0.0000 'International Tables Vol C Tables 4.2.6.8 and 6.1.1.4'
N N 0.0061 0.0033 'International Tables Vol C Tables 4.2.6.8 and 6.1.1.4'
O O 0.0106 0.0060 'International Tables Vol C Tables 4.2.6.8 and 6.1.1.4'

loop_
_geom_angle_atom_site_label_1
_geom_angle_atom_site_label_2
_geom_angle_atom_site_label_3
_geom_angle
_geom_angle_site_symmetry_1
C1' N1 H1NC 109.5 .
C1' N1 H1NB 109.5 .
H1NC N1 H1NB 109.5 .
C1' N1 H1NA 109.5 .
H1NC N1 H1NA 109.5 .
H1NB N1 H1NA 109.5 .
C2 O4 H4O 109.5 .
O2 C1 O1 125.4(4) .
O2 C1 C3 117.9(4) .
O1 C1 C3 116.6(4) .
N1 C1' C2' 113.6(3) .
N1 C1' H1C 108.8 .
C2' C1' H1C 108.8 .
N1 C1' H1D 108.8 .
C2' C1' H1D 108.8 .
H1C C1' H1D 107.7 .
O3 C2 O4 122.4(4) 1
O3 C2 O4 122.4(4) .
O3 C2 C3 125.0(4) 1
O3 C2 C3 125.0(4) .
O4 C2 C3 112.6(3) .
C1' C2' C3' 110.6(3) .
C1' C2' H2D 109.5 .
C3' C2' H2D 109.5 .
C1' C2' H2C 109.5 .
C3' C2' H2C 109.5 .
H2D C2' H2C 108.1 .
C2 C3 C1 110.5(3) .
C2 C3 C4 114.9(3) .
C1 C3 C4 111.6(3) .
C2 C3 C6 116.1(3) .
C1 C3 C6 113.7(3) .
C4 C3 C6 88.4(3) .
C2' C3' C4' 116.7(3) .
C2' C3' H3C 108.1 .
C4' C3' H3C 108.1 .
C2' C3' H3D 108.1 .
C4' C3' H3D 108.1 .
H3C C3' H3D 107.3 .
C5 C4 C3 89.8(4) .
C5 C4 H4A 113.7 .
C3 C4 H4A 113.7 .
C5 C4 H4B 113.7 .
C3 C4 H4B 113.7 .
H4A C4 H4B 110.9 .
C3' C4' C5' 112.5(3) .
C3' C4' H4D 109.1 .
C5' C4' H4D 109.1 .
C3' C4' H4C 109.1 .
C5' C4' H4C 109.1 .
H4D C4' H4C 107.8 .
C4 C5 C6 91.0(4) .
C4 C5 H5B 113.5 .
C6 C5 H5B 113.5 .
C4 C5 H5A 113.5 .
C6 C5 H5A 113.5 .
H5B C5 H5A 110.8 .
C6' C5' C4' 116.0(4) .
C6' C5' H5D 108.3 .
C4' C5' H5D 108.3 .
C6' C5' H5C 108.3 .
C4' C5' H5C 108.3 .
H5D C5' H5C 107.4 .
C5 C6 C3 89.3(4) .
C5 C6 H6B 113.8 .
C3 C6 H6B 113.8 .
C5 C6 H6A 113.8 .
C3 C6 H6A 113.8 .
H6B C6 H6A 111.0 .
C5' C6' C7' 113.4(4) .
C5' C6' H6D 108.9 .
C7' C6' H6D 108.9 .
C5' C6' H6C 108.9 .
C7' C6' H6C 108.9 .
H6D C6' H6C 107.7 .
C8' C7' C6' 114.4(4) .
C8' C7' H7D 108.7 .
C6' C7' H7D 108.7 .
C8' C7' H7C 108.7 .
C6' C7' H7C 108.7 .
H7D C7' H7C 107.6 .
C9' C8' C7' 113.9(4) .
C9' C8' H8C 108.8 .
C7' C8' H8C 108.8 .
C9' C8' H8D 108.8 .
C7' C8' H8D 108.8 .
H8C C8' H8D 107.7 .
C8' C9' C10' 114.6(4) .
C8' C9' H9C 108.6 .
C10' C9' H9C 108.6 .
C8' C9' H9D 108.6 .
C10' C9' H9D 108.6 .
H9C C9' H9D 107.6 .
C11' C10' C9' 114.5(4) .
C11' C10' H10C 108.6 .
C9' C10' H10C 108.6 .
C11' C10' H10D 108.6 .
C9' C10' H10D 108.6 .
H10C C10' H10D 107.6 .
C10' C11' C12' 115.1(5) .
C10' C11' H11C 108.5 .
C12' C11' H11C 108.5 .
C10' C11' H11D 108.5 .
C12' C11' H11D 108.5 .
H11C C11' H11D 107.5 .
C11' C12' H12C 109.5 .
C11' C12' H12E 109.5 .
H12C C12' H12E 109.5 .
C11' C12' H12D 109.5 .
H12C C12' H12D 109.5 .
H12E C12' H12D 109.5 .

loop_
_geom_bond_atom_site_label_1
_geom_bond_atom_site_label_2
_geom_bond_distance
_geom_bond_site_symmetry_2
N1 C1' 1.491(4) .
N1 H1NC 0.8900 .
N1 H1NB 0.8900 .
N1 H1NA 0.8900 .
O1 C1 1.277(4) .
O2 C1 1.234(4) .
O3 C2 1.205(4) .
O4 C2 1.318(4) .
O4 H4O 0.8200 .
C1 C3 1.523(5) .
C1' C2' 1.498(5) .
C1' H1C 0.9700 .
C1' H1D 0.9700 .
C2 O3 1.205(4) 1
C2 C3 1.502(5) .
C2' C3' 1.505(5) .
C2' H2D 0.9700 .
C2' H2C 0.9700 .
C3 C4 1.539(5) .
C3 C6 1.552(5) .
C3' C4' 1.513(5) .
C3' H3C 0.9700 .
C3' H3D 0.9700 .
C4 C5 1.510(7) .
C4 H4A 0.9700 .
C4 H4B 0.9700 .
C4' C5' 1.518(5) .
C4' H4D 0.9700 .
C4' H4C 0.9700 .
C5 C6 1.512(6) .
C5 H5B 0.9700 .
C5 H5A 0.9700 .
C5' C6' 1.514(5) .
C5' H5D 0.9700 .
C5' H5C 0.9700 .
C6 H6B 0.9700 .
C6 H6A 0.9700 .
C6' C7' 1.519(6) .
C6' H6D 0.9700 .
C6' H6C 0.9700 .
C7' C8' 1.513(5) .
C7' H7D 0.9700 .
C7' H7C 0.9700 .
C8' C9' 1.511(5) .
C8' H8C 0.9700 .
C8' H8D 0.9700 .
C9' C10' 1.514(6) .
C9' H9C 0.9700 .
C9' H9D 0.9700 .
C10' C11' 1.494(6) .
C10' H10C 0.9700 .
C10' H10D 0.9700 .
C11' C12' 1.504(6) .
C11' H11C 0.9700 .
C11' H11D 0.9700 .
C12' H12C 0.9600 .
C12' H12E 0.9600 .
C12' H12D 0.9600 .

loop_
_geom_hbond_atom_site_label_D
_geom_hbond_atom_site_label_H
_geom_hbond_atom_site_label_A
_geom_hbond_distance_DH
_geom_hbond_distance_HA
_geom_hbond_distance_DA
_geom_hbond_angle_DHA
_geom_hbond_site_symmetry_A
N1 H1NC O2 0.89 1.86 2.743(4) 171.3 4_666
N1 H1NB O1 0.89 1.91 2.788(4) 167.8 1_655
N1 H1NA O3 0.89 1.93 2.812(4) 173.0 1
O4 H4O O1 0.82 1.74 2.554(3) 170.0 4_566
